data_7240192
loop_
_publ_author_name
'Huo, Huan'
'Zhang, Junlin'
'Dong, Jun'
'Zhai, Lianjie'
'Guo, Tao'
'Wang, Zijun'
'Bi, Fuqiang'
'Wang, Bozhou'

_publ_section_title
;
 A promising insensitive energetic material based on a fluorodinitromethyl
 explosophore group and 1,2,3,4-tetrahydro-1,3,5-triazine: synthesis,
 crystal structure and performance
;
_journal_issue 20
_journal_name_full 'RSC Advances'
_journal_page_first 11816
_journal_page_last 11822
_journal_paper_doi 10.1039/D0RA00474J
_journal_volume 10
_journal_year 2020
_chemical_formula_sum 'C4 H5 F N6 O6'
_chemical_formula_weight 252.14
_space_group_IT_number 14
_space_group_name_Hall '-P 2ybc'
_space_group_name_H-M_alt 'P 1 21/c 1'
_symmetry_cell_setting monoclinic
_symmetry_space_group_name_H-M 'P 1 21/c 1'
_atom_sites_solution_hydrogens geom
_atom_sites_solution_primary direct
_atom_sites_solution_secondary difmap
_audit_creation_method SHELXL-97
_audit_update_record
;
2019-04-05 deposited with the CCDC.	2020-03-06 downloaded from the CCDC.
;
_cell_angle_alpha 90.00
_cell_angle_beta 114.12(2)
_cell_angle_gamma 90.00
_cell_formula_units_Z 4
_cell_length_a 11.592(14)
_cell_length_b 8.138(10)
_cell_length_c 11.045(14)
_cell_measurement_reflns_used 332
_cell_measurement_temperature 296(2)
_cell_measurement_theta_max 18.86
_cell_measurement_theta_min 3.21
_cell_volume 951(2)
_computing_cell_refinement 'Bruker SAINT'
_computing_data_collection 'Bruker APEX2'
_computing_data_reduction 'Bruker SAINT'
_computing_molecular_graphics 'Bruker SHELXTL'
_computing_publication_material 'Bruker SHELXTL'
_computing_structure_refinement 'SHELXL-97 (Sheldrick, 2008)'
_computing_structure_solution 'SHELXS-97 (Sheldrick, 2008)'
_diffrn_ambient_temperature 296(2)
_diffrn_measured_fraction_theta_full 0.999
_diffrn_measured_fraction_theta_max 0.999
_diffrn_measurement_device_type 'Bruker APEX-II CCD'
_diffrn_measurement_method '\f and \w scans'
_diffrn_radiation_monochromator graphite
_diffrn_radiation_source 'fine-focus sealed tube'
_diffrn_radiation_type MoK\a
_diffrn_radiation_wavelength 0.71073
_diffrn_reflns_av_R_equivalents 0.1367
_diffrn_reflns_av_sigmaI/netI 0.1492
_diffrn_reflns_limit_h_max 13
_diffrn_reflns_limit_h_min -12
_diffrn_reflns_limit_k_max 9
_diffrn_reflns_limit_k_min -9
_diffrn_reflns_limit_l_max 5
_diffrn_reflns_limit_l_min -13
_diffrn_reflns_number 4464
_diffrn_reflns_theta_full 25.10
_diffrn_reflns_theta_max 25.10
_diffrn_reflns_theta_min 1.92
_exptl_absorpt_coefficient_mu 0.174
_exptl_absorpt_correction_T_max 0.9756
_exptl_absorpt_correction_T_min 0.9436
_exptl_absorpt_correction_type none
_exptl_crystal_density_diffrn 1.761
_exptl_crystal_density_meas 0
_exptl_crystal_density_method 'not measured'
_exptl_crystal_F_000 512
_exptl_crystal_size_max 0.34
_exptl_crystal_size_mid 0.27
_exptl_crystal_size_min 0.14
_refine_diff_density_max 0.328
_refine_diff_density_min -0.349
_refine_diff_density_rms 0.084
_refine_ls_extinction_method none
_refine_ls_goodness_of_fit_ref 0.949
_refine_ls_hydrogen_treatment mixed
_refine_ls_matrix_type full
_refine_ls_number_parameters 154
_refine_ls_number_reflns 1693
_refine_ls_number_restraints 0
_refine_ls_restrained_S_all 0.949
_refine_ls_R_factor_all 0.1924
_refine_ls_R_factor_gt 0.0751
_refine_ls_shift/su_max 0.000
_refine_ls_shift/su_mean 0.000
_refine_ls_structure_factor_coef Fsqd
_refine_ls_weighting_details 'calc w=1/[\s^2^(Fo^2^)+(0.0997P)^2^+0.0000P] where P=(Fo^2^+2Fc^2^)/3'
_refine_ls_weighting_scheme calc
_refine_ls_wR_factor_gt 0.1752
_refine_ls_wR_factor_ref 0.2415
_reflns_number_gt 669
_reflns_number_total 1693
_reflns_threshold_expression >2sigma(I)
_cod_data_source_file d0ra00474j2.cif
_cod_data_source_block xb1882
_cod_depositor_comments
;
The following automatic conversions were performed:

data item '_symmetry_cell_setting' value 'Monoclinic' was changed to
'monoclinic' in accordance with the
/home/data/users/saulius/crontab/automatic-downloads/rss-feeds/RSC/lib/dictionaries/cif_core.dic
dictionary named 'cif_core.dic' version 2.4.2 last updated on
2011-04-26.

Automatic conversion script
Id: cif_fix_values 7556 2019-12-06 15:28:31Z antanas 

 Adding full bibliography for 7240192.cif.
;
_cod_original_sg_symbol_H-M P2(1)/c
_cod_database_code 7240192

loop_
_symmetry_equiv_pos_as_xyz
'x, y, z'
'-x, y+1/2, -z+1/2'
'-x, -y, -z'
'x, -y-1/2, z-1/2'

loop_
_atom_site_label
_atom_site_type_symbol
_atom_site_fract_x
_atom_site_fract_y
_atom_site_fract_z
_atom_site_U_iso_or_equiv
_atom_site_adp_type
_atom_site_occupancy
_atom_site_symmetry_multiplicity
_atom_site_calc_flag
_atom_site_refinement_flags
_atom_site_disorder_assembly
_atom_site_disorder_group
F1 F 0.3443(4) 1.2223(4) 0.3717(4) 0.0721(12) Uani 1 1 d . . .
N1 N 0.2227(6) 1.1527(9) 0.1464(6) 0.0616(16) Uani 1 1 d . . .
N2 N 0.4414(6) 1.0676(8) 0.2579(7) 0.0652(17) Uani 1 1 d . . .
N3 N 0.2124(5) 0.9492(6) 0.3943(5) 0.0521(14) Uani 1 1 d . . .
H3 H 0.1849 1.0434 0.4060 0.063 Uiso 1 1 calc R . .
N4 N 0.3296(5) 0.8027(6) 0.2979(5) 0.0537(15) Uani 1 1 d . . .
N5 N 0.1727(5) 0.6642(6) 0.3550(5) 0.0546(15) Uani 1 1 d . . .
N6 N 0.0601(7) 0.6623(7) 0.2412(6) 0.0630(17) Uani 1 1 d . . .
O1 O 0.1419(5) 1.0531(7) 0.0821(5) 0.0769(15) Uani 1 1 d . . .
O2 O 0.2328(5) 1.2914(7) 0.1165(5) 0.0906(18) Uani 1 1 d . . .
O3 O 0.4288(5) 1.0335(6) 0.1470(6) 0.0807(16) Uani 1 1 d . . .
O4 O 0.5383(5) 1.0782(8) 0.3560(6) 0.0984(19) Uani 1 1 d . . .
O5 O 0.0579(5) 0.5835(6) 0.1460(5) 0.0810(17) Uani 1 1 d . . .
O6 O -0.0333(5) 0.7325(7) 0.2433(5) 0.0828(17) Uani 1 1 d . . .
C1 C 0.3215(6) 1.0930(8) 0.2812(6) 0.0518(17) Uani 1 1 d . . .
C2 C 0.2871(5) 0.9331(8) 0.3284(6) 0.0443(15) Uani 1 1 d . . .
C3 C 0.1810(6) 0.7990(8) 0.4445(6) 0.0570(18) Uani 1 1 d . . .
H3A H 0.1008 0.8119 0.4516 0.068 Uiso 1 1 calc R . .
H3B H 0.2454 0.7752 0.5321 0.068 Uiso 1 1 calc R . .
C4 C 0.2878(6) 0.6474(7) 0.3341(7) 0.0596(19) Uani 1 1 d . . .
H4A H 0.2740 0.5677 0.2642 0.072 Uiso 1 1 calc R . .
H4B H 0.3544 0.6055 0.4146 0.072 Uiso 1 1 calc R . .

loop_
_atom_site_aniso_label
_atom_site_aniso_U_11
_atom_site_aniso_U_22
_atom_site_aniso_U_33
_atom_site_aniso_U_23
_atom_site_aniso_U_13
_atom_site_aniso_U_12
F1 0.113(3) 0.044(2) 0.072(3) -0.002(2) 0.050(3) -0.004(2)
N1 0.068(4) 0.064(4) 0.049(4) -0.003(3) 0.021(4) -0.005(3)
N2 0.061(4) 0.068(4) 0.060(4) 0.008(4) 0.018(4) -0.013(3)
N3 0.064(4) 0.045(3) 0.056(4) -0.005(3) 0.034(3) -0.002(3)
N4 0.067(4) 0.049(4) 0.051(3) 0.000(3) 0.030(3) 0.003(3)
N5 0.063(4) 0.053(4) 0.045(3) 0.003(3) 0.020(3) -0.006(3)
N6 0.084(5) 0.055(4) 0.057(4) -0.005(3) 0.036(4) -0.020(3)
O1 0.076(4) 0.082(4) 0.053(3) -0.001(3) 0.006(3) -0.002(3)
O2 0.129(5) 0.053(4) 0.087(4) 0.022(3) 0.041(4) -0.003(3)
O3 0.084(4) 0.095(4) 0.074(4) -0.013(3) 0.044(3) -0.010(3)
O4 0.061(3) 0.129(5) 0.085(4) 0.022(4) 0.009(3) -0.022(4)
O5 0.107(4) 0.087(4) 0.058(3) -0.024(3) 0.043(3) -0.028(3)
O6 0.069(4) 0.098(4) 0.085(4) -0.015(3) 0.035(3) -0.010(3)
C1 0.057(4) 0.049(4) 0.044(4) -0.004(3) 0.015(4) -0.003(3)
C2 0.044(4) 0.049(4) 0.038(4) 0.004(3) 0.015(3) 0.004(3)
C3 0.071(5) 0.060(5) 0.044(4) 0.002(4) 0.028(4) -0.006(4)
C4 0.071(5) 0.047(4) 0.070(5) 0.007(4) 0.038(4) 0.004(3)

loop_
_atom_type_symbol
_atom_type_description
_atom_type_scat_dispersion_real
_atom_type_scat_dispersion_imag
_atom_type_scat_source
C C 0.0033 0.0016 'International Tables Vol C Tables 4.2.6.8 and 6.1.1.4'
H H 0.0000 0.0000 'International Tables Vol C Tables 4.2.6.8 and 6.1.1.4'
F F 0.0171 0.0103 'International Tables Vol C Tables 4.2.6.8 and 6.1.1.4'
N N 0.0061 0.0033 'International Tables Vol C Tables 4.2.6.8 and 6.1.1.4'
O O 0.0106 0.0060 'International Tables Vol C Tables 4.2.6.8 and 6.1.1.4'

loop_
_geom_angle_atom_site_label_1
_geom_angle_atom_site_label_2
_geom_angle_atom_site_label_3
_geom_angle
_geom_angle_site_symmetry_1
_geom_angle_site_symmetry_3
_geom_angle_publ_flag
O2 N1 O1 127.1(6) . . ?
O2 N1 C1 116.6(6) . . ?
O1 N1 C1 116.3(6) . . ?
O4 N2 O3 127.8(7) . . ?
O4 N2 C1 114.7(7) . . ?
O3 N2 C1 117.5(6) . . ?
C2 N3 C3 116.2(5) . . ?
C2 N3 H3 121.9 . . ?
C3 N3 H3 121.9 . . ?
C2 N4 C4 116.2(5) . . ?
N6 N5 C4 116.0(6) . . ?
N6 N5 C3 113.5(6) . . ?
C4 N5 C3 111.7(5) . . ?
O5 N6 O6 123.3(7) . . ?
O5 N6 N5 117.7(7) . . ?
O6 N6 N5 118.9(6) . . ?
F1 C1 C2 113.5(5) . . ?
F1 C1 N2 107.6(5) . . ?
C2 C1 N2 109.1(5) . . ?
F1 C1 N1 107.6(5) . . ?
C2 C1 N1 114.1(5) . . ?
N2 C1 N1 104.4(5) . . ?
N4 C2 N3 129.0(6) . . ?
N4 C2 C1 116.2(6) . . ?
N3 C2 C1 114.8(5) . . ?
N3 C3 N5 109.5(5) . . ?
N3 C3 H3A 109.8 . . ?
N5 C3 H3A 109.8 . . ?
N3 C3 H3B 109.8 . . ?
N5 C3 H3B 109.8 . . ?
H3A C3 H3B 108.2 . . ?
N5 C4 N4 112.9(5) . . ?
N5 C4 H4A 109.0 . . ?
N4 C4 H4A 109.0 . . ?
N5 C4 H4B 109.0 . . ?
N4 C4 H4B 109.0 . . ?
H4A C4 H4B 107.8 . . ?

loop_
_geom_bond_atom_site_label_1
_geom_bond_atom_site_label_2
_geom_bond_distance
_geom_bond_site_symmetry_2
_geom_bond_publ_flag
F1 C1 1.400(7) . ?
N1 O2 1.195(7) . ?
N1 O1 1.223(7) . ?
N1 C1 1.539(8) . ?
N2 O4 1.203(7) . ?
N2 O3 1.205(7) . ?
N2 C1 1.527(8) . ?
N3 C2 1.346(7) . ?
N3 C3 1.449(7) . ?
N3 H3 0.8600 . ?
N4 C2 1.271(7) . ?
N4 C4 1.465(7) . ?
N5 N6 1.394(7) . ?
N5 C4 1.451(8) . ?
N5 C3 1.453(7) . ?
N6 O5 1.223(7) . ?
N6 O6 1.233(7) . ?
C1 C2 1.515(9) . ?
C3 H3A 0.9700 . ?
C3 H3B 0.9700 . ?
C4 H4A 0.9700 . ?
C4 H4B 0.9700 . ?

loop_
_geom_torsion_atom_site_label_1
_geom_torsion_atom_site_label_2
_geom_torsion_atom_site_label_3
_geom_torsion_atom_site_label_4
_geom_torsion
_geom_torsion_site_symmetry_1
_geom_torsion_site_symmetry_2
_geom_torsion_site_symmetry_3
_geom_torsion_site_symmetry_4
_geom_torsion_publ_flag
C4 N5 N6 O5 29.6(8) . . . . ?
C3 N5 N6 O5 161.0(5) . . . . ?
C4 N5 N6 O6 -153.9(5) . . . . ?
C3 N5 N6 O6 -22.6(8) . . . . ?
O4 N2 C1 F1 40.6(8) . . . . ?
O3 N2 C1 F1 -142.2(6) . . . . ?
O4 N2 C1 C2 -83.0(7) . . . . ?
O3 N2 C1 C2 94.2(7) . . . . ?
O4 N2 C1 N1 154.7(6) . . . . ?
O3 N2 C1 N1 -28.1(8) . . . . ?
O2 N1 C1 F1 39.4(7) . . . . ?
O1 N1 C1 F1 -140.0(5) . . . . ?
O2 N1 C1 C2 166.3(6) . . . . ?
O1 N1 C1 C2 -13.1(8) . . . . ?
O2 N1 C1 N2 -74.7(7) . . . . ?
O1 N1 C1 N2 105.8(6) . . . . ?
C4 N4 C2 N3 2.9(9) . . . . ?
C4 N4 C2 C1 -175.1(5) . . . . ?
C3 N3 C2 N4 3.8(9) . . . . ?
C3 N3 C2 C1 -178.2(5) . . . . ?
F1 C1 C2 N4 -143.3(5) . . . . ?
N2 C1 C2 N4 -23.3(8) . . . . ?
N1 C1 C2 N4 93.0(7) . . . . ?
F1 C1 C2 N3 38.5(7) . . . . ?
N2 C1 C2 N3 158.4(5) . . . . ?
N1 C1 C2 N3 -85.3(6) . . . . ?
C2 N3 C3 N5 -32.8(7) . . . . ?
N6 N5 C3 N3 -78.0(6) . . . . ?
C4 N5 C3 N3 55.4(7) . . . . ?
N6 N5 C4 N4 82.0(7) . . . . ?
C3 N5 C4 N4 -50.2(7) . . . . ?
C2 N4 C4 N5 20.7(8) . . . . ?
